data_4301507
loop_
_publ_author_name
'Sofia Derossi'
'Lee Brammer'
'Christopher A. Hunter'
'Michael D. Ward'

_publ_contact_author
; 
        Prof. Mike Ward
        Department of Chemistry
        University of Sheffield
        SHEFFIELD
        S3 7HF
;
_publ_contact_author_email m.d.ward@sheffield.ac.uk
_publ_contact_author_fax '0114 2229346'
_publ_section_title
;
Halogen Bonded Supramolecular Assemblies of [Ru(bipy)(CN)4]2- Anions
and N-Methyl-Halopyridinium Cations in the Solid State and in Solution
;
_journal_name_full 'Inorganic Chemistry'
_journal_page_first 1666
_journal_page_last 1677
_journal_paper_doi 10.1021/ic8021529
_journal_volume 48
_journal_year 2009
_chemical_formula_sum 'C26 H20 I4 N8 Ru'
_chemical_formula_weight 1053.17
_chemical_name_systematic
; 
 ? 
;
_space_group_IT_number 2
_symmetry_cell_setting triclinic
_symmetry_space_group_name_Hall '-P 1'
_symmetry_space_group_name_H-M 'P -1'
_atom_sites_solution_hydrogens geom
_atom_sites_solution_primary direct
_atom_sites_solution_secondary difmap
_audit_creation_method SHELXL-97
_cell_angle_alpha 113.435(5)
_cell_angle_beta 90.038(5)
_cell_angle_gamma 100.223(5)
_cell_formula_units_Z 2
_cell_length_a 9.3350(8)
_cell_length_b 13.1418(12)
_cell_length_c 13.7330(13)
_cell_measurement_temperature 100(2)
_cell_volume 1516.5(2)
_computing_structure_refinement 'SHELXL-97 (Sheldrick, 1997)'
_computing_structure_solution 'SHELXS-97 (Sheldrick, 1990)'
_diffrn_ambient_temperature 100(2)
_diffrn_measured_fraction_theta_full 0.969
_diffrn_measured_fraction_theta_max 0.969
_diffrn_measurement_device_type 'Bruker CCD area detector'
_diffrn_measurement_method 'phi and omega scans'
_diffrn_radiation_monochromator graphite
_diffrn_radiation_source 'fine-focus sealed tube'
_diffrn_radiation_type MoK\a
_diffrn_radiation_wavelength 0.71073
_diffrn_reflns_av_R_equivalents 0.0554
_diffrn_reflns_av_sigmaI/netI 0.0580
_diffrn_reflns_limit_h_max 11
_diffrn_reflns_limit_h_min -11
_diffrn_reflns_limit_k_max 16
_diffrn_reflns_limit_k_min -15
_diffrn_reflns_limit_l_max 17
_diffrn_reflns_limit_l_min -17
_diffrn_reflns_number 24579
_diffrn_reflns_theta_full 27.00
_diffrn_reflns_theta_max 27.00
_diffrn_reflns_theta_min 1.62
_exptl_absorpt_coefficient_mu 4.620
_exptl_absorpt_correction_T_max 0.7381
_exptl_absorpt_correction_T_min 0.5252
_exptl_absorpt_correction_type multi-scan
_exptl_absorpt_process_details sadabs
_exptl_crystal_colour orange
_exptl_crystal_density_diffrn 2.306
_exptl_crystal_density_method 'not measured'
_exptl_crystal_description needle
_exptl_crystal_F_000 976
_exptl_crystal_size_max 0.16
_exptl_crystal_size_mid 0.07
_exptl_crystal_size_min 0.07
_refine_diff_density_max 4.129
_refine_diff_density_min -2.041
_refine_diff_density_rms 0.354
_refine_ls_extinction_method none
_refine_ls_goodness_of_fit_ref 1.022
_refine_ls_hydrogen_treatment constr
_refine_ls_matrix_type full
_refine_ls_number_parameters 352
_refine_ls_number_reflns 6411
_refine_ls_number_restraints 0
_refine_ls_restrained_S_all 1.022
_refine_ls_R_factor_all 0.0783
_refine_ls_R_factor_gt 0.0549
_refine_ls_shift/su_max 0.001
_refine_ls_shift/su_mean 0.000
_refine_ls_structure_factor_coef Fsqd
_refine_ls_weighting_details 'calc w=1/[\s^2^(Fo^2^)+(0.1080P)^2^+0.0000P] where P=(Fo^2^+2Fc^2^)/3'
_refine_ls_weighting_scheme calc
_refine_ls_wR_factor_gt 0.1400
_refine_ls_wR_factor_ref 0.1589
_reflns_number_gt 4815
_reflns_number_total 6411
_reflns_threshold_expression >2sigma(I)
_cod_data_source_file ic8021529_si_002_4.cif
_cod_data_source_block imw1133
_cod_depositor_comments
;
The following automatic conversions were performed:
'_symmetry_cell_setting' value 'Triclinic' changed to 'triclinic'
according to '/home/saulius/struct/CIF-dictionaries/cif_core.dic'
dictionary named 'cif_core.dic' version 2.4.1 from 2010-06-29.

Automatic conversion script
Id: cif_fix_enum 1527 2010-12-29 10:47:43Z saulius 
;
_cod_database_code 4301507

loop_
_symmetry_equiv_pos_as_xyz
'x, y, z'
'-x, -y, -z'

loop_
_atom_site_label
_atom_site_type_symbol
_atom_site_fract_x
_atom_site_fract_y
_atom_site_fract_z
_atom_site_U_iso_or_equiv
_atom_site_adp_type
_atom_site_occupancy
_atom_site_symmetry_multiplicity
_atom_site_calc_flag
_atom_site_refinement_flags
_atom_site_disorder_assembly
_atom_site_disorder_group
Ru1 Ru 0.72911(7) 0.78345(5) 0.26579(5) 0.01379(17) Uani 1 1 d . . .
C1 C 0.9008(9) 0.8626(6) 0.2129(6) 0.0154(16) Uani 1 1 d . . .
C2 C 0.5557(9) 0.6940(7) 0.3064(7) 0.0173(17) Uani 1 1 d . . .
C3 C 0.5993(9) 0.8140(7) 0.1705(6) 0.0169(17) Uani 1 1 d . . .
C4 C 0.7721(9) 0.6400(7) 0.1552(7) 0.0167(17) Uani 1 1 d . . .
N1 N 0.9975(8) 0.9003(6) 0.1780(6) 0.0242(16) Uani 1 1 d . . .
N2 N 0.4580(8) 0.6388(6) 0.3279(6) 0.0228(16) Uani 1 1 d . . .
N3 N 0.5246(7) 0.8425(6) 0.1221(6) 0.0204(15) Uani 1 1 d . . .
N4 N 0.8073(7) 0.5585(6) 0.0965(6) 0.0197(15) Uani 1 1 d . . .
N11 N 0.8643(7) 0.7810(6) 0.3872(6) 0.0183(15) Uani 1 1 d . . .
C12 C 0.8702(8) 0.8685(7) 0.4838(6) 0.0168(17) Uani 1 1 d . . .
C13 C 0.9595(8) 0.8787(7) 0.5709(7) 0.0181(17) Uani 1 1 d . . .
H13A H 0.9658 0.9421 0.6369 0.022 Uiso 1 1 calc R . .
C14 C 1.0376(9) 0.7958(7) 0.5594(7) 0.0203(18) Uani 1 1 d . . .
H14A H 1.0993 0.8016 0.6172 0.024 Uiso 1 1 calc R . .
C15 C 1.0253(9) 0.7035(8) 0.4622(7) 0.0227(19) Uani 1 1 d . . .
H15A H 1.0757 0.6440 0.4535 0.027 Uiso 1 1 calc R . .
C16 C 0.9399(9) 0.6993(7) 0.3794(7) 0.0207(18) Uani 1 1 d . . .
H16A H 0.9330 0.6360 0.3132 0.025 Uiso 1 1 calc R . .
N21 N 0.7091(7) 0.9343(6) 0.3969(5) 0.0174(15) Uani 1 1 d . . .
C22 C 0.7835(8) 0.9540(7) 0.4898(7) 0.0168(17) Uani 1 1 d . . .
C23 C 0.7758(9) 1.0469(7) 0.5831(7) 0.0191(18) Uani 1 1 d . . .
H23A H 0.8262 1.0575 0.6475 0.023 Uiso 1 1 calc R . .
C24 C 0.6928(9) 1.1249(7) 0.5810(7) 0.0221(19) Uani 1 1 d . . .
H24A H 0.6862 1.1894 0.6438 0.027 Uiso 1 1 calc R . .
C25 C 0.6213(9) 1.1063(7) 0.4868(7) 0.0191(18) Uani 1 1 d . . .
H25A H 0.5657 1.1589 0.4834 0.023 Uiso 1 1 calc R . .
C26 C 0.6296(9) 1.0118(7) 0.3971(7) 0.0191(18) Uani 1 1 d . . .
H26A H 0.5780 1.0001 0.3328 0.023 Uiso 1 1 calc R . .
N31 N 0.4805(7) 0.3584(6) 0.1342(6) 0.0190(15) Uani 1 1 d . . .
C32 C 0.3813(9) 0.2632(7) 0.1191(7) 0.0186(17) Uani 1 1 d . . .
H32A H 0.3175 0.2270 0.0560 0.022 Uiso 1 1 calc R . .
C33 C 0.3734(9) 0.2193(7) 0.1952(8) 0.024(2) Uani 1 1 d . . .
C34 C 0.4620(10) 0.2738(8) 0.2885(8) 0.028(2) Uani 1 1 d . . .
H34A H 0.4527 0.2467 0.3433 0.033 Uiso 1 1 calc R . .
C35 C 0.5677(9) 0.3715(8) 0.3013(7) 0.0239(19) Uani 1 1 d . . .
C36 C 0.5716(9) 0.4107(7) 0.2217(7) 0.0218(19) Uani 1 1 d . . .
H36A H 0.6407 0.4764 0.2295 0.026 Uiso 1 1 calc R . .
C37 C 0.4802(10) 0.4125(7) 0.0589(7) 0.025(2) Uani 1 1 d . . .
H37A H 0.5586 0.4796 0.0818 0.038 Uiso 1 1 calc R . .
H37B H 0.3860 0.4349 0.0568 0.038 Uiso 1 1 calc R . .
H37C H 0.4960 0.3591 -0.0123 0.038 Uiso 1 1 calc R . .
I1 I 1.18463(6) 0.47826(4) 0.24371(4) 0.01930(16) Uani 1 1 d . . .
I2 I 0.69356(6) 0.06053(5) 0.13046(5) 0.02118(16) Uani 1 1 d . . .
N41 N 0.8527(7) 0.2923(6) -0.0110(6) 0.0179(15) Uani 1 1 d . . .
C42 C 0.7741(8) 0.2097(7) 0.0130(7) 0.0172(17) Uani 1 1 d . . .
H42A H 0.6931 0.1593 -0.0335 0.021 Uiso 1 1 calc R . .
C43 C 0.8116(9) 0.1988(7) 0.1045(7) 0.0205(18) Uani 1 1 d . . .
C44 C 0.9266(9) 0.2730(7) 0.1749(7) 0.0206(18) Uani 1 1 d . . .
H44A H 0.9517 0.2662 0.2388 0.025 Uiso 1 1 calc R . .
C45 C 1.0053(9) 0.3593(7) 0.1480(6) 0.0168(17) Uani 1 1 d . . .
C46 C 0.9687(8) 0.3650(7) 0.0534(7) 0.0171(17) Uani 1 1 d . . .
H46A H 1.0251 0.4202 0.0333 0.021 Uiso 1 1 calc R . .
C47 C 0.8158(10) 0.3050(8) -0.1092(7) 0.0244(19) Uani 1 1 d . . .
H47A H 0.8839 0.3690 -0.1130 0.037 Uiso 1 1 calc R . .
H47B H 0.7160 0.3187 -0.1090 0.037 Uiso 1 1 calc R . .
H47C H 0.8230 0.2358 -0.1710 0.037 Uiso 1 1 calc R . .
I3 I 0.20932(6) 0.07938(5) 0.17794(5) 0.02384(17) Uani 1 1 d . . .
I4 I 0.70685(8) 0.45485(6) 0.43811(6) 0.0408(2) Uani 1 1 d . . .

loop_
_atom_site_aniso_label
_atom_site_aniso_U_11
_atom_site_aniso_U_22
_atom_site_aniso_U_33
_atom_site_aniso_U_23
_atom_site_aniso_U_13
_atom_site_aniso_U_12
Ru1 0.0127(3) 0.0126(3) 0.0186(3) 0.0094(3) 0.0036(2) 0.0012(3)
C1 0.019(4) 0.011(4) 0.016(4) 0.005(3) 0.002(3) 0.003(3)
C2 0.019(4) 0.014(4) 0.022(4) 0.010(3) 0.003(3) 0.003(3)
C3 0.016(4) 0.013(4) 0.016(4) 0.003(3) 0.005(3) -0.002(3)
C4 0.017(4) 0.015(4) 0.021(4) 0.012(4) 0.004(3) 0.000(3)
N1 0.025(4) 0.023(4) 0.027(4) 0.014(3) 0.009(3) 0.002(3)
N2 0.020(4) 0.022(4) 0.028(4) 0.012(3) 0.003(3) 0.003(3)
N3 0.020(3) 0.021(4) 0.028(4) 0.018(3) 0.001(3) 0.004(3)
N4 0.014(3) 0.021(4) 0.024(4) 0.010(3) 0.004(3) -0.002(3)
N11 0.011(3) 0.018(3) 0.028(4) 0.011(3) 0.004(3) 0.002(3)
C12 0.014(4) 0.022(4) 0.015(4) 0.010(3) 0.004(3) 0.001(3)
C13 0.011(4) 0.022(4) 0.024(4) 0.014(4) 0.006(3) -0.002(3)
C14 0.018(4) 0.024(4) 0.023(5) 0.015(4) 0.002(3) 0.002(4)
C15 0.022(4) 0.024(4) 0.023(5) 0.012(4) 0.005(4) 0.001(4)
C16 0.020(4) 0.025(5) 0.020(4) 0.010(4) 0.007(3) 0.011(4)
N21 0.017(3) 0.019(3) 0.021(4) 0.015(3) 0.011(3) -0.001(3)
C22 0.012(4) 0.016(4) 0.026(5) 0.012(4) 0.011(3) 0.001(3)
C23 0.018(4) 0.012(4) 0.027(5) 0.010(4) 0.001(3) -0.004(3)
C24 0.024(4) 0.021(4) 0.020(4) 0.009(4) 0.007(4) 0.000(4)
C25 0.020(4) 0.008(4) 0.030(5) 0.009(3) 0.008(4) 0.001(3)
C26 0.020(4) 0.019(4) 0.026(5) 0.018(4) 0.007(3) 0.004(4)
N31 0.024(4) 0.014(3) 0.024(4) 0.013(3) 0.009(3) 0.006(3)
C32 0.019(4) 0.014(4) 0.025(5) 0.011(4) 0.008(3) 0.004(3)
C33 0.021(4) 0.017(4) 0.041(6) 0.020(4) 0.015(4) -0.001(4)
C34 0.035(5) 0.026(5) 0.034(5) 0.023(4) 0.014(4) 0.005(4)
C35 0.022(4) 0.024(5) 0.032(5) 0.019(4) 0.000(4) 0.001(4)
C36 0.021(4) 0.016(4) 0.032(5) 0.013(4) 0.007(4) 0.002(4)
C37 0.032(5) 0.019(4) 0.028(5) 0.012(4) 0.004(4) 0.001(4)
I1 0.0178(3) 0.0173(3) 0.0246(3) 0.0106(2) 0.0034(2) 0.0031(2)
I2 0.0228(3) 0.0194(3) 0.0268(3) 0.0160(2) 0.0059(2) 0.0017(2)
N41 0.024(4) 0.016(3) 0.021(4) 0.014(3) 0.008(3) 0.008(3)
C42 0.014(4) 0.015(4) 0.025(5) 0.010(4) 0.003(3) 0.003(3)
C43 0.020(4) 0.019(4) 0.031(5) 0.019(4) 0.010(4) 0.007(4)
C44 0.017(4) 0.019(4) 0.030(5) 0.017(4) -0.001(4) -0.003(4)
C45 0.018(4) 0.018(4) 0.017(4) 0.007(3) 0.006(3) 0.010(3)
C46 0.011(4) 0.013(4) 0.027(5) 0.008(4) 0.005(3) 0.001(3)
C47 0.029(5) 0.024(5) 0.025(5) 0.014(4) 0.003(4) 0.007(4)
I3 0.0275(3) 0.0173(3) 0.0310(3) 0.0147(3) 0.0136(2) 0.0029(2)
I4 0.0398(4) 0.0443(4) 0.0446(4) 0.0292(4) -0.0114(3) -0.0032(3)

loop_
_atom_type_symbol
_atom_type_description
_atom_type_scat_dispersion_real
_atom_type_scat_dispersion_imag
_atom_type_scat_source
C C 0.0033 0.0016 'International Tables Vol C Tables 4.2.6.8 and 6.1.1.4'
H H 0.0000 0.0000 'International Tables Vol C Tables 4.2.6.8 and 6.1.1.4'
N N 0.0061 0.0033 'International Tables Vol C Tables 4.2.6.8 and 6.1.1.4'
Ru Ru -1.2594 0.8363 'International Tables Vol C Tables 4.2.6.8 and 6.1.1.4'
I I -0.4742 1.8119 'International Tables Vol C Tables 4.2.6.8 and 6.1.1.4'

loop_
_geom_angle_atom_site_label_1
_geom_angle_atom_site_label_2
_geom_angle_atom_site_label_3
_geom_angle
_geom_angle_site_symmetry_1
_geom_angle_site_symmetry_3
_geom_angle_publ_flag
C3 Ru1 C4 96.2(3) . . ?
C3 Ru1 C2 91.1(3) . . ?
C4 Ru1 C2 90.4(3) . . ?
C3 Ru1 C1 87.3(3) . . ?
C4 Ru1 C1 85.3(3) . . ?
C2 Ru1 C1 175.3(3) . . ?
C3 Ru1 N11 169.4(3) . . ?
C4 Ru1 N11 94.2(3) . . ?
C2 Ru1 N11 90.5(3) . . ?
C1 Ru1 N11 91.9(3) . . ?
C3 Ru1 N21 92.0(3) . . ?
C4 Ru1 N21 171.6(3) . . ?
C2 Ru1 N21 91.2(3) . . ?
C1 Ru1 N21 93.3(3) . . ?
N11 Ru1 N21 77.5(3) . . ?
N1 C1 Ru1 175.6(7) . . ?
N2 C2 Ru1 177.4(7) . . ?
N3 C3 Ru1 173.4(7) . . ?
N4 C4 Ru1 174.3(7) . . ?
C16 N11 C12 117.7(7) . . ?
C16 N11 Ru1 126.6(6) . . ?
C12 N11 Ru1 115.7(5) . . ?
N11 C12 C13 121.4(8) . . ?
N11 C12 C22 116.1(7) . . ?
C13 C12 C22 122.4(8) . . ?
C14 C13 C12 119.2(8) . . ?
C14 C13 H13A 120.4 . . ?
C12 C13 H13A 120.4 . . ?
C13 C14 C15 119.2(8) . . ?
C13 C14 H14A 120.4 . . ?
C15 C14 H14A 120.4 . . ?
C16 C15 C14 119.1(8) . . ?
C16 C15 H15A 120.4 . . ?
C14 C15 H15A 120.4 . . ?
N11 C16 C15 123.2(8) . . ?
N11 C16 H16A 118.4 . . ?
C15 C16 H16A 118.4 . . ?
C22 N21 C26 117.5(7) . . ?
C22 N21 Ru1 115.7(5) . . ?
C26 N21 Ru1 126.8(6) . . ?
N21 C22 C23 122.0(7) . . ?
N21 C22 C12 114.9(7) . . ?
C23 C22 C12 123.0(8) . . ?
C22 C23 C24 119.2(8) . . ?
C22 C23 H23A 120.4 . . ?
C24 C23 H23A 120.4 . . ?
C25 C24 C23 118.6(8) . . ?
C25 C24 H24A 120.7 . . ?
C23 C24 H24A 120.7 . . ?
C24 C25 C26 120.2(8) . . ?
C24 C25 H25A 119.9 . . ?
C26 C25 H25A 119.9 . . ?
N21 C26 C25 122.5(8) . . ?
N21 C26 H26A 118.7 . . ?
C25 C26 H26A 118.7 . . ?
C36 N31 C32 121.2(7) . . ?
C36 N31 C37 118.1(7) . . ?
C32 N31 C37 120.5(7) . . ?
N31 C32 C33 120.0(8) . . ?
N31 C32 H32A 120.0 . . ?
C33 C32 H32A 120.0 . . ?
C32 C33 C34 120.2(8) . . ?
C32 C33 I3 120.1(7) . . ?
C34 C33 I3 119.2(6) . . ?
C33 C34 C35 118.7(8) . . ?
C33 C34 H34A 120.7 . . ?
C35 C34 H34A 120.7 . . ?
C36 C35 C34 118.3(8) . . ?
C36 C35 I4 121.2(6) . . ?
C34 C35 I4 120.5(7) . . ?
N31 C36 C35 121.5(8) . . ?
N31 C36 H36A 119.3 . . ?
C35 C36 H36A 119.3 . . ?
N31 C37 H37A 109.5 . . ?
N31 C37 H37B 109.5 . . ?
H37A C37 H37B 109.5 . . ?
N31 C37 H37C 109.5 . . ?
H37A C37 H37C 109.5 . . ?
H37B C37 H37C 109.5 . . ?
C45 I1 N2 166.4(3) . 1_655 ?
C43 I2 N3 169.0(3) . 1_545 ?
C43 I2 C3 163.3(3) . 1_545 ?
N3 I2 C3 18.99(18) 1_545 1_545 ?
C46 N41 C42 121.4(7) . . ?
C46 N41 C47 117.7(7) . . ?
C42 N41 C47 120.9(7) . . ?
N41 C42 C43 119.8(8) . . ?
N41 C42 H42A 120.1 . . ?
C43 C42 H42A 120.1 . . ?
C42 C43 C44 121.2(8) . . ?
C42 C43 I2 117.5(6) . . ?
C44 C43 I2 121.2(6) . . ?
C43 C44 C45 117.4(8) . . ?
C43 C44 H44A 121.3 . . ?
C45 C44 H44A 121.3 . . ?
C46 C45 C44 119.9(8) . . ?
C46 C45 I1 117.2(6) . . ?
C44 C45 I1 122.9(6) . . ?
N41 C46 C45 120.2(7) . . ?
N41 C46 H46A 119.9 . . ?
C45 C46 H46A 119.9 . . ?
N41 C47 H47A 109.5 . . ?
N41 C47 H47B 109.5 . . ?
H47A C47 H47B 109.5 . . ?
N41 C47 H47C 109.5 . . ?
H47A C47 H47C 109.5 . . ?
H47B C47 H47C 109.5 . . ?
C33 I3 N1 174.0(3) . 1_445 ?

loop_
_geom_bond_atom_site_label_1
_geom_bond_atom_site_label_2
_geom_bond_distance
_geom_bond_site_symmetry_2
_geom_bond_publ_flag
Ru1 C3 1.982(9) . ?
Ru1 C4 2.003(8) . ?
Ru1 C2 2.040(8) . ?
Ru1 C1 2.046(8) . ?
Ru1 N11 2.104(7) . ?
Ru1 N21 2.121(7) . ?
C1 N1 1.149(11) . ?
C2 N2 1.175(10) . ?
C3 N3 1.165(11) . ?
C4 N4 1.159(10) . ?
N11 C16 1.357(10) . ?
N11 C12 1.360(10) . ?
C12 C13 1.405(11) . ?
C12 C22 1.475(12) . ?
C13 C14 1.374(12) . ?
C13 H13A 0.9500 . ?
C14 C15 1.389(12) . ?
C14 H14A 0.9500 . ?
C15 C16 1.366(12) . ?
C15 H15A 0.9500 . ?
C16 H16A 0.9500 . ?
N21 C22 1.360(11) . ?
N21 C26 1.362(10) . ?
C22 C23 1.387(12) . ?
C23 C24 1.398(12) . ?
C23 H23A 0.9500 . ?
C24 C25 1.367(12) . ?
C24 H24A 0.9500 . ?
C25 C26 1.372(12) . ?
C25 H25A 0.9500 . ?
C26 H26A 0.9500 . ?
N31 C36 1.332(11) . ?
N31 C32 1.360(10) . ?
N31 C37 1.469(11) . ?
C32 C33 1.377(12) . ?
C32 H32A 0.9500 . ?
C33 C34 1.378(13) . ?
C33 I3 2.106(8) . ?
C34 C35 1.423(12) . ?
C34 H34A 0.9500 . ?
C35 C36 1.379(12) . ?
C35 I4 2.067(9) . ?
C36 H36A 0.9500 . ?
C37 H37A 0.9800 . ?
C37 H37B 0.9800 . ?
C37 H37C 0.9800 . ?
I1 C45 2.100(8) . ?
I1 N2 2.906(7) 1_655 ?
I2 C43 2.109(8) . ?
I2 N3 2.974(7) 1_545 ?
I2 C3 3.461(8) 1_545 ?
N41 C46 1.351(10) . ?
N41 C42 1.352(10) . ?
N41 C47 1.471(11) . ?
C42 C43 1.372(12) . ?
C42 H42A 0.9500 . ?
C43 C44 1.384(12) . ?
C44 C45 1.415(11) . ?
C44 H44A 0.9500 . ?
C45 C46 1.377(12) . ?
C46 H46A 0.9500 . ?
C47 H47A 0.9800 . ?
C47 H47B 0.9800 . ?
C47 H47C 0.9800 . ?
I3 N1 2.793(7) 1_445 ?
